data_7119727
loop_
_publ_author_name
'Wang, Ai-Fang'
'Zhou, Peng'
'Zhu, Yi-Long'
'Hao, Wen-Juan'
'Li, Guigen'
'Tu, Shu-Jiang'
'Jiang, Bo'

_publ_section_title
;
 Metal-free benzannulation of 1,7-diynes towards unexpected
 1-aroyl-2-naphthaldehydes and their application in fused aza-heterocyclic
 synthesis.
;
_journal_issue 23
_journal_name_full 'Chemical communications (Cambridge, England)'
_journal_page_first 3369
_journal_page_last 3372
_journal_paper_doi 10.1039/c7cc00323d
_journal_volume 53
_journal_year 2017
_chemical_formula_sum 'C28 H24 Cl N O'
_chemical_formula_weight 425.93
_chemical_name_systematic
; 
 ? 
;
_space_group_IT_number 15
_symmetry_cell_setting monoclinic
_symmetry_space_group_name_Hall '-C 2yc'
_symmetry_space_group_name_H-M 'C 1 2/c 1'
_atom_sites_solution_hydrogens geom
_atom_sites_solution_primary direct
_atom_sites_solution_secondary difmap
_audit_creation_method SHELXL-97
_audit_update_record
;
2017-01-10 deposited with the CCDC.
2017-02-27 downloaded from the CCDC.
;
_cell_angle_alpha 90.00
_cell_angle_beta 115.874(16)
_cell_angle_gamma 90.00
_cell_formula_units_Z 8
_cell_length_a 26.22(3)
_cell_length_b 6.695(7)
_cell_length_c 28.76(3)
_cell_measurement_reflns_used 1085
_cell_measurement_temperature 298(2)
_cell_measurement_theta_max 28.242
_cell_measurement_theta_min 2.858
_cell_volume 4543(9)
_computing_cell_refinement 'Bruker SMART'
_computing_data_collection 'Bruker SMART'
_computing_data_reduction 'Bruker SAINT'
_computing_molecular_graphics 'Bruker SHELXTL'
_computing_publication_material 'Bruker SHELXTL'
_computing_structure_refinement 'SHELXL-97 (Sheldrick, 1997)'
_computing_structure_solution 'SHELXS-97 (Sheldrick, 1990)'
_diffrn_ambient_temperature 298(2)
_diffrn_measured_fraction_theta_full 0.997
_diffrn_measured_fraction_theta_max 0.997
_diffrn_measurement_device_type 'CCD area detector'
_diffrn_measurement_method 'phi and omega scans'
_diffrn_radiation_monochromator graphite
_diffrn_radiation_source 'fine-focus sealed tube'
_diffrn_radiation_type MoK\a
_diffrn_radiation_wavelength 0.71073
_diffrn_reflns_av_R_equivalents 0.1491
_diffrn_reflns_av_sigmaI/netI 0.1341
_diffrn_reflns_limit_h_max 29
_diffrn_reflns_limit_h_min -30
_diffrn_reflns_limit_k_max 7
_diffrn_reflns_limit_k_min -7
_diffrn_reflns_limit_l_max 24
_diffrn_reflns_limit_l_min -34
_diffrn_reflns_number 11117
_diffrn_reflns_theta_full 25.02
_diffrn_reflns_theta_max 25.02
_diffrn_reflns_theta_min 2.80
_exptl_absorpt_coefficient_mu 0.188
_exptl_absorpt_correction_T_max 0.9944
_exptl_absorpt_correction_T_min 0.9389
_exptl_absorpt_correction_type multi-scan
_exptl_absorpt_process_details sadabs
_exptl_crystal_colour white
_exptl_crystal_density_diffrn 1.246
_exptl_crystal_density_method 'not measured'
_exptl_crystal_description block
_exptl_crystal_F_000 1792
_exptl_crystal_size_max 0.34
_exptl_crystal_size_mid 0.17
_exptl_crystal_size_min 0.03
_refine_diff_density_max 0.381
_refine_diff_density_min -0.274
_refine_diff_density_rms 0.090
_refine_ls_extinction_method none
_refine_ls_goodness_of_fit_ref 1.054
_refine_ls_hydrogen_treatment mixed
_refine_ls_matrix_type full
_refine_ls_number_parameters 283
_refine_ls_number_reflns 3981
_refine_ls_number_restraints 0
_refine_ls_restrained_S_all 1.054
_refine_ls_R_factor_all 0.2084
_refine_ls_R_factor_gt 0.0983
_refine_ls_shift/su_max 0.000
_refine_ls_shift/su_mean 0.000
_refine_ls_structure_factor_coef Fsqd
_refine_ls_weighting_details 'calc w=1/[\s^2^(Fo^2^)+(0.0642P)^2^+0.0000P] where P=(Fo^2^+2Fc^2^)/3'
_refine_ls_weighting_scheme calc
_refine_ls_wR_factor_gt 0.1883
_refine_ls_wR_factor_ref 0.2182
_reflns_number_gt 1586
_reflns_number_total 3981
_reflns_threshold_expression >2sigma(I)
_cod_data_source_file c7cc00323d2.cif
_cod_data_source_block 161126a
_cod_depositor_comments
;
The following automatic conversions were performed:

'_symmetry_cell_setting' value 'Monoclinic' changed to 'monoclinic'
according to
/home/data/users/saulius/crontab/automatic-downloads/rss-feeds/RSC/lib/dictionaries/cif_core.dic
dictionary named 'cif_core.dic' version 2.4.2 from 2011-04-26.

Automatic conversion script
Id: cif_fix_values 4973 2017-02-22 13:04:09Z antanas 

 Adding full bibliography for 7119726--7119728.cif.
;
_cod_original_cell_volume 4542(8)
_cod_original_sg_symbol_H-M C2/c
_cod_database_code 7119727

loop_
_symmetry_equiv_pos_as_xyz
'x, y, z'
'-x, y, -z+1/2'
'x+1/2, y+1/2, z'
'-x+1/2, y+1/2, -z+1/2'
'-x, -y, -z'
'x, -y, z-1/2'
'-x+1/2, -y+1/2, -z'
'x+1/2, -y+1/2, z-1/2'

loop_
_atom_site_label
_atom_site_type_symbol
_atom_site_fract_x
_atom_site_fract_y
_atom_site_fract_z
_atom_site_U_iso_or_equiv
_atom_site_adp_type
_atom_site_occupancy
_atom_site_symmetry_multiplicity
_atom_site_calc_flag
_atom_site_refinement_flags
Cl1 Cl 0.49034(7) 0.5594(3) 0.18196(8) 0.1296(8) Uani 1 1 d .
N1 N 0.15386(17) 0.2393(7) 0.02150(14) 0.0568(11) Uani 1 1 d .
O1 O 0.15658(16) -0.0840(6) -0.00709(14) 0.0804(12) Uani 1 1 d .
C1 C 0.1808(2) 0.0669(9) 0.0183(2) 0.0605(14) Uani 1 1 d .
C2 C 0.2410(2) 0.0938(8) 0.04925(18) 0.0553(13) Uani 1 1 d .
C3 C 0.2515(2) 0.2800(8) 0.07216(17) 0.0507(13) Uani 1 1 d .
C4 C 0.1959(2) 0.3874(7) 0.05686(17) 0.0533(13) Uani 1 1 d .
H4 H 0.1953 0.5083 0.0374 0.064 Uiso 1 1 calc R
C5 C 0.2851(3) -0.0346(8) 0.05504(19) 0.0634(15) Uani 1 1 d .
H5 H 0.2773 -0.1608 0.0401 0.076 Uiso 1 1 calc R
C6 C 0.3398(3) 0.0254(9) 0.0827(2) 0.0664(15) Uani 1 1 d .
H6 H 0.3692 -0.0600 0.0862 0.080 Uiso 1 1 calc R
C7 C 0.3524(2) 0.2170(9) 0.10622(19) 0.0575(14) Uani 1 1 d .
C8 C 0.3078(2) 0.3475(8) 0.10213(18) 0.0530(13) Uani 1 1 d .
C9 C 0.3227(2) 0.5364(8) 0.12692(19) 0.0619(14) Uani 1 1 d .
H9 H 0.2942 0.6213 0.1262 0.074 Uiso 1 1 calc R
C10 C 0.3781(2) 0.5958(9) 0.15192(19) 0.0691(16) Uani 1 1 d .
H10 H 0.3868 0.7211 0.1674 0.083 Uiso 1 1 calc R
C11 C 0.4215(2) 0.4697(11) 0.1544(2) 0.0755(17) Uani 1 1 d .
C12 C 0.4089(3) 0.2841(11) 0.1319(2) 0.0768(17) Uani 1 1 d .
H12 H 0.4381 0.2011 0.1337 0.092 Uiso 1 1 calc R
C13 C 0.0954(2) 0.2884(10) -0.00758(19) 0.0627(15) Uani 1 1 d .
C14 C 0.0548(3) 0.1375(10) -0.0255(2) 0.0815(18) Uani 1 1 d .
H14 H 0.0655 0.0050 -0.0171 0.098 Uiso 1 1 calc R
C15 C -0.0007(3) 0.1849(12) -0.0556(2) 0.093(2) Uani 1 1 d .
H15 H -0.0276 0.0834 -0.0678 0.112 Uiso 1 1 calc R
C16 C -0.0178(3) 0.3816(14) -0.0683(2) 0.091(2) Uani 1 1 d .
H16 H -0.0557 0.4121 -0.0888 0.109 Uiso 1 1 calc R
C17 C 0.0222(3) 0.5309(10) -0.0500(2) 0.0786(18) Uani 1 1 d .
H17 H 0.0111 0.6631 -0.0584 0.094 Uiso 1 1 calc R
C18 C 0.0779(2) 0.4877(9) -0.0198(2) 0.0667(15) Uani 1 1 d .
H18 H 0.1043 0.5904 -0.0073 0.080 Uiso 1 1 calc R
C19 C 0.18249(18) 0.4417(8) 0.10191(17) 0.0504(12) Uani 1 1 d .
C20 C 0.1706(2) 0.2954(8) 0.13019(19) 0.0669(15) Uani 1 1 d .
H20 H 0.1697 0.1620 0.1208 0.080 Uiso 1 1 calc R
C21 C 0.1599(2) 0.3449(9) 0.17230(19) 0.0699(16) Uani 1 1 d .
H21 H 0.1528 0.2429 0.1906 0.084 Uiso 1 1 calc R
C22 C 0.15950(18) 0.5398(8) 0.18763(16) 0.0497(12) Uani 1 1 d .
C23 C 0.17104(19) 0.6850(8) 0.15944(19) 0.0604(14) Uani 1 1 d .
H23 H 0.1721 0.8182 0.1690 0.073 Uiso 1 1 calc R
C24 C 0.18115(19) 0.6369(8) 0.11687(18) 0.0607(14) Uani 1 1 d .
H24 H 0.1872 0.7395 0.0980 0.073 Uiso 1 1 calc R
C25 C 0.1474(2) 0.5867(9) 0.23417(19) 0.0673(15) Uani 1 1 d .
C26 C 0.1922(3) 0.4864(10) 0.2823(2) 0.110(2) Uani 1 1 d .
H26A H 0.2291 0.5345 0.2883 0.165 Uiso 1 1 calc R
H26B H 0.1907 0.3444 0.2772 0.165 Uiso 1 1 calc R
H26C H 0.1852 0.5173 0.3115 0.165 Uiso 1 1 calc R
C27 C 0.0887(2) 0.5062(11) 0.2232(3) 0.117(3) Uani 1 1 d .
H27A H 0.0801 0.5385 0.2515 0.175 Uiso 1 1 calc R
H27B H 0.0882 0.3639 0.2190 0.175 Uiso 1 1 calc R
H27C H 0.0609 0.5659 0.1921 0.175 Uiso 1 1 calc R
C28 C 0.1485(3) 0.8109(10) 0.2440(3) 0.119(2) Uani 1 1 d .
H28A H 0.1863 0.8604 0.2548 0.179 Uiso 1 1 calc R
H28B H 0.1365 0.8360 0.2705 0.179 Uiso 1 1 calc R
H28C H 0.1234 0.8773 0.2127 0.179 Uiso 1 1 calc R

loop_
_atom_site_aniso_label
_atom_site_aniso_U_11
_atom_site_aniso_U_22
_atom_site_aniso_U_33
_atom_site_aniso_U_23
_atom_site_aniso_U_13
_atom_site_aniso_U_12
Cl1 0.0929(12) 0.166(2) 0.1222(16) -0.0279(14) 0.0398(11) -0.0248(12)
N1 0.074(3) 0.062(3) 0.038(2) -0.001(2) 0.028(2) -0.005(3)
O1 0.126(3) 0.058(3) 0.064(2) -0.016(2) 0.048(2) -0.019(2)
C1 0.098(4) 0.056(4) 0.045(3) 0.006(3) 0.048(3) 0.007(4)
C2 0.082(4) 0.052(4) 0.040(3) 0.007(3) 0.035(3) 0.006(3)
C3 0.079(4) 0.049(4) 0.039(3) 0.006(3) 0.039(3) 0.002(3)
C4 0.081(3) 0.043(3) 0.040(3) -0.003(2) 0.031(3) -0.010(3)
C5 0.108(4) 0.056(4) 0.049(3) -0.004(3) 0.055(3) -0.002(4)
C6 0.105(4) 0.061(4) 0.053(3) 0.010(3) 0.052(3) 0.011(4)
C7 0.070(3) 0.067(4) 0.044(3) 0.013(3) 0.033(3) 0.001(3)
C8 0.080(4) 0.051(4) 0.038(3) 0.008(3) 0.036(3) 0.003(3)
C9 0.085(4) 0.060(4) 0.047(3) 0.004(3) 0.035(3) -0.003(3)
C10 0.091(4) 0.071(4) 0.046(3) -0.003(3) 0.031(3) -0.017(4)
C11 0.087(4) 0.095(5) 0.052(4) 0.010(4) 0.037(3) 0.008(4)
C12 0.096(5) 0.091(5) 0.054(4) 0.015(4) 0.044(3) 0.014(4)
C13 0.082(4) 0.084(5) 0.035(3) -0.004(3) 0.036(3) -0.008(4)
C14 0.087(4) 0.091(5) 0.065(4) -0.002(4) 0.033(4) -0.016(4)
C15 0.097(6) 0.103(6) 0.081(5) -0.013(4) 0.039(4) -0.023(5)
C16 0.077(4) 0.138(7) 0.057(4) -0.013(4) 0.028(3) -0.003(5)
C17 0.079(4) 0.098(5) 0.061(4) 0.005(4) 0.032(3) 0.011(4)
C18 0.087(4) 0.070(5) 0.051(3) -0.003(3) 0.037(3) 0.000(3)
C19 0.073(3) 0.043(3) 0.039(3) -0.003(3) 0.028(2) -0.003(3)
C20 0.107(4) 0.050(4) 0.059(3) -0.002(3) 0.050(3) -0.002(3)
C21 0.118(4) 0.055(4) 0.055(3) 0.010(3) 0.055(3) 0.005(3)
C22 0.072(3) 0.050(3) 0.037(3) 0.004(3) 0.034(2) 0.006(3)
C23 0.094(4) 0.044(3) 0.058(3) -0.014(3) 0.047(3) -0.007(3)
C24 0.089(4) 0.053(4) 0.050(3) 0.001(3) 0.040(3) -0.001(3)
C25 0.084(4) 0.079(4) 0.047(3) -0.002(3) 0.036(3) 0.010(3)
C26 0.145(5) 0.138(7) 0.051(4) -0.003(4) 0.046(4) 0.023(5)
C27 0.109(5) 0.183(8) 0.086(5) -0.007(5) 0.068(4) -0.010(5)
C28 0.221(8) 0.087(5) 0.098(5) -0.016(4) 0.114(5) 0.017(5)

loop_
_atom_type_symbol
_atom_type_description
_atom_type_scat_dispersion_real
_atom_type_scat_dispersion_imag
_atom_type_scat_source
C C 0.0033 0.0016 'International Tables Vol C Tables 4.2.6.8 and 6.1.1.4'
H H 0.0000 0.0000 'International Tables Vol C Tables 4.2.6.8 and 6.1.1.4'
N N 0.0061 0.0033 'International Tables Vol C Tables 4.2.6.8 and 6.1.1.4'
O O 0.0106 0.0060 'International Tables Vol C Tables 4.2.6.8 and 6.1.1.4'
Cl Cl 0.1484 0.1585 'International Tables Vol C Tables 4.2.6.8 and 6.1.1.4'

loop_
_geom_angle_atom_site_label_1
_geom_angle_atom_site_label_2
_geom_angle_atom_site_label_3
_geom_angle
C1 N1 C13 127.2(5)
C1 N1 C4 110.6(4)
C13 N1 C4 121.9(5)
O1 C1 N1 124.9(5)
O1 C1 C2 127.1(5)
N1 C1 C2 107.9(5)
C3 C2 C5 121.2(5)
C3 C2 C1 110.1(5)
C5 C2 C1 128.6(5)
C2 C3 C8 121.0(5)
C2 C3 C4 109.0(4)
C8 C3 C4 130.0(5)
N1 C4 C3 102.3(4)
N1 C4 C19 111.0(4)
C3 C4 C19 114.6(4)
N1 C4 H4 109.5
C3 C4 H4 109.5
C19 C4 H4 109.5
C6 C5 C2 119.7(5)
C6 C5 H5 120.1
C2 C5 H5 120.1
C5 C6 C7 120.8(5)
C5 C6 H6 119.6
C7 C6 H6 119.6
C12 C7 C6 120.7(6)
C12 C7 C8 119.0(6)
C6 C7 C8 120.2(5)
C3 C8 C9 124.9(5)
C3 C8 C7 117.0(5)
C9 C8 C7 118.1(5)
C10 C9 C8 121.2(5)
C10 C9 H9 119.4
C8 C9 H9 119.4
C9 C10 C11 120.4(6)
C9 C10 H10 119.8
C11 C10 H10 119.8
C12 C11 C10 120.0(6)
C12 C11 Cl1 121.3(5)
C10 C11 Cl1 118.6(6)
C11 C12 C7 121.2(6)
C11 C12 H12 119.4
C7 C12 H12 119.4
C14 C13 C18 118.9(5)
C14 C13 N1 120.1(6)
C18 C13 N1 121.0(5)
C15 C14 C13 119.8(6)
C15 C14 H14 120.1
C13 C14 H14 120.1
C14 C15 C16 121.2(6)
C14 C15 H15 119.4
C16 C15 H15 119.4
C17 C16 C15 119.0(6)
C17 C16 H16 120.5
C15 C16 H16 120.5
C18 C17 C16 120.9(6)
C18 C17 H17 119.5
C16 C17 H17 119.5
C17 C18 C13 120.1(5)
C17 C18 H18 119.9
C13 C18 H18 119.9
C24 C19 C20 116.1(4)
C24 C19 C4 122.4(5)
C20 C19 C4 121.4(5)
C19 C20 C21 121.3(5)
C19 C20 H20 119.3
C21 C20 H20 119.3
C22 C21 C20 122.3(5)
C22 C21 H21 118.9
C20 C21 H21 118.9
C21 C22 C23 116.4(4)
C21 C22 C25 120.3(5)
C23 C22 C25 123.3(5)
C22 C23 C24 121.7(5)
C22 C23 H23 119.2
C24 C23 H23 119.2
C19 C24 C23 122.1(5)
C19 C24 H24 119.0
C23 C24 H24 119.0
C26 C25 C28 108.7(5)
C26 C25 C27 109.9(5)
C28 C25 C27 108.7(5)
C26 C25 C22 109.3(4)
C28 C25 C22 111.6(5)
C27 C25 C22 108.7(4)
C25 C26 H26A 109.5
C25 C26 H26B 109.5
H26A C26 H26B 109.5
C25 C26 H26C 109.5
H26A C26 H26C 109.5
H26B C26 H26C 109.5
C25 C27 H27A 109.5
C25 C27 H27B 109.5
H27A C27 H27B 109.5
C25 C27 H27C 109.5
H27A C27 H27C 109.5
H27B C27 H27C 109.5
C25 C28 H28A 109.5
C25 C28 H28B 109.5
H28A C28 H28B 109.5
C25 C28 H28C 109.5
H28A C28 H28C 109.5
H28B C28 H28C 109.5

loop_
_geom_bond_atom_site_label_1
_geom_bond_atom_site_label_2
_geom_bond_distance
Cl1 C11 1.731(6)
N1 C1 1.378(6)
N1 C13 1.428(6)
N1 C4 1.501(6)
O1 C1 1.246(6)
C1 C2 1.444(7)
C2 C3 1.381(6)
C2 C5 1.393(7)
C3 C8 1.420(6)
C3 C4 1.508(6)
C4 C19 1.527(6)
C4 H4 0.9800
C5 C6 1.360(7)
C5 H5 0.9300
C6 C7 1.420(7)
C6 H6 0.9300
C7 C12 1.409(7)
C7 C8 1.422(7)
C8 C9 1.421(7)
C9 C10 1.369(6)
C9 H9 0.9300
C10 C11 1.395(7)
C10 H10 0.9300
C11 C12 1.373(8)
C12 H12 0.9300
C13 C14 1.392(7)
C13 C18 1.404(7)
C14 C15 1.368(8)
C14 H14 0.9300
C15 C16 1.387(9)
C15 H15 0.9300
C16 C17 1.375(8)
C16 H16 0.9300
C17 C18 1.366(7)
C17 H17 0.9300
C18 H18 0.9300
C19 C24 1.381(6)
C19 C20 1.393(6)
C20 C21 1.397(6)
C20 H20 0.9300
C21 C22 1.379(7)
C21 H21 0.9300
C22 C23 1.381(6)
C22 C25 1.536(6)
C23 C24 1.399(6)
C23 H23 0.9300
C24 H24 0.9300
C25 C26 1.525(8)
C25 C28 1.525(8)
C25 C27 1.529(7)
C26 H26A 0.9600
C26 H26B 0.9600
C26 H26C 0.9600
C27 H27A 0.9600
C27 H27B 0.9600
C27 H27C 0.9600
C28 H28A 0.9600
C28 H28B 0.9600
C28 H28C 0.9600

loop_
_geom_torsion_atom_site_label_1
_geom_torsion_atom_site_label_2
_geom_torsion_atom_site_label_3
_geom_torsion_atom_site_label_4
_geom_torsion
C13 N1 C1 O1 -8.2(7)
C4 N1 C1 O1 177.9(4)
C13 N1 C1 C2 172.0(4)
C4 N1 C1 C2 -1.8(5)
O1 C1 C2 C3 -179.0(5)
N1 C1 C2 C3 0.8(5)
O1 C1 C2 C5 4.7(8)
N1 C1 C2 C5 -175.5(4)
C5 C2 C3 C8 0.5(7)
C1 C2 C3 C8 -176.1(4)
C5 C2 C3 C4 177.2(4)
C1 C2 C3 C4 0.6(5)
C1 N1 C4 C3 2.1(4)
C13 N1 C4 C3 -172.1(4)
C1 N1 C4 C19 -120.6(4)
C13 N1 C4 C19 65.1(5)
C2 C3 C4 N1 -1.6(4)
C8 C3 C4 N1 174.7(4)
C2 C3 C4 C19 118.7(4)
C8 C3 C4 C19 -65.0(6)
C3 C2 C5 C6 -1.6(7)
C1 C2 C5 C6 174.3(5)
C2 C5 C6 C7 0.6(7)
C5 C6 C7 C12 -175.7(4)
C5 C6 C7 C8 1.4(7)
C2 C3 C8 C9 179.8(5)
C4 C3 C8 C9 3.8(7)
C2 C3 C8 C7 1.5(6)
C4 C3 C8 C7 -174.4(4)
C12 C7 C8 C3 174.7(4)
C6 C7 C8 C3 -2.5(6)
C12 C7 C8 C9 -3.6(6)
C6 C7 C8 C9 179.2(4)
C3 C8 C9 C10 -175.1(4)
C7 C8 C9 C10 3.1(7)
C8 C9 C10 C11 -1.1(7)
C9 C10 C11 C12 -0.5(8)
C9 C10 C11 Cl1 175.0(4)
C10 C11 C12 C7 -0.1(8)
Cl1 C11 C12 C7 -175.4(4)
C6 C7 C12 C11 179.4(5)
C8 C7 C12 C11 2.2(7)
C1 N1 C13 C14 28.7(6)
C4 N1 C13 C14 -158.1(4)
C1 N1 C13 C18 -149.5(5)
C4 N1 C13 C18 23.7(6)
C18 C13 C14 C15 1.6(7)
N1 C13 C14 C15 -176.6(4)
C13 C14 C15 C16 -0.7(8)
C14 C15 C16 C17 -0.1(9)
C15 C16 C17 C18 -0.1(8)
C16 C17 C18 C13 1.1(8)
C14 C13 C18 C17 -1.8(7)
N1 C13 C18 C17 176.4(4)
N1 C4 C19 C24 -132.5(5)
C3 C4 C19 C24 112.2(5)
N1 C4 C19 C20 47.2(6)
C3 C4 C19 C20 -68.2(6)
C24 C19 C20 C21 -2.2(7)
C4 C19 C20 C21 178.1(4)
C19 C20 C21 C22 1.2(8)
C20 C21 C22 C23 -0.9(7)
C20 C21 C22 C25 179.9(4)
C21 C22 C23 C24 1.6(7)
C25 C22 C23 C24 -179.2(4)
C20 C19 C24 C23 2.9(7)
C4 C19 C24 C23 -177.4(4)
C22 C23 C24 C19 -2.7(7)
C21 C22 C25 C26 60.3(6)
C23 C22 C25 C26 -118.9(6)
C21 C22 C25 C28 -179.4(5)
C23 C22 C25 C28 1.4(7)
C21 C22 C25 C27 -59.6(6)
C23 C22 C25 C27 121.2(5)
